data_7028837
loop_
_publ_author_name
'Larpent, Patrick'
'Jouaiti, Abdelaziz'
'Kyritsakas, Nathalie'
'Hosseini, Mir Wais'

_publ_section_title
;
 Molecular tectonics: homochiral coordination networks based on
 combinations of a chiral neutral tecton with Hg(II), Cu(II) or Ni(II)
 neutral complexes as metallatectons.
;
_journal_issue 5
_journal_name_full 'Dalton transactions (Cambridge, England : 2003)'
_journal_page_first 2000
_journal_page_last 2006
_journal_paper_doi 10.1039/c3dt52850b
_journal_volume 43
_journal_year 2014
_chemical_absolute_configuration ad
_chemical_formula_moiety 'C40 H38 Cu2 N4 O12,4(C H Cl3)'
_chemical_formula_sum 'C44 H42 Cl12 Cu2 N4 O12'
_chemical_formula_weight 1371.30
_chemical_name_systematic
; 
 ? 
;
_space_group_IT_number 1
_symmetry_cell_setting triclinic
_symmetry_space_group_name_Hall 'P 1'
_symmetry_space_group_name_H-M 'P 1'
_atom_sites_solution_hydrogens geom
_atom_sites_solution_primary direct
_atom_sites_solution_secondary difmap
_audit_creation_method SHELXL-97
_cell_angle_alpha 65.3440(10)
_cell_angle_beta 89.542(2)
_cell_angle_gamma 86.931(2)
_cell_formula_units_Z 2
_cell_length_a 8.2342(5)
_cell_length_b 19.7423(10)
_cell_length_c 19.9269(12)
_cell_measurement_reflns_used 4988
_cell_measurement_temperature 173(2)
_cell_measurement_theta_max 24.62
_cell_measurement_theta_min 2.48
_cell_volume 2939.4(3)
_computing_cell_refinement 'Bruker SAINT'
_computing_data_collection 'Bruker APEX2'
_computing_data_reduction 'Bruker SAINT'
_computing_molecular_graphics 'Bruker SHELXTL'
_computing_publication_material 'Bruker SHELXTL'
_computing_structure_refinement 'SHELXL-97 (Sheldrick, 2008)'
_computing_structure_solution 'SHELXS-97 (Sheldrick, 2008)'
_diffrn_ambient_temperature 173(2)
_diffrn_measured_fraction_theta_full 0.990
_diffrn_measured_fraction_theta_max 0.990
_diffrn_measurement_device_type 'Bruker APEX-II CCD'
_diffrn_measurement_method '\f and \w scans'
_diffrn_radiation_monochromator graphite
_diffrn_radiation_source 'fine-focus sealed tube'
_diffrn_radiation_type MoK\a
_diffrn_radiation_wavelength 0.71073
_diffrn_reflns_av_R_equivalents 0.0216
_diffrn_reflns_av_sigmaI/netI 0.0906
_diffrn_reflns_limit_h_max 11
_diffrn_reflns_limit_h_min -11
_diffrn_reflns_limit_k_max 17
_diffrn_reflns_limit_k_min -26
_diffrn_reflns_limit_l_max 28
_diffrn_reflns_limit_l_min -28
_diffrn_reflns_number 26531
_diffrn_reflns_theta_full 29.13
_diffrn_reflns_theta_max 29.13
_diffrn_reflns_theta_min 1.90
_exptl_absorpt_coefficient_mu 1.327
_exptl_absorpt_correction_T_max 0.9488
_exptl_absorpt_correction_T_min 0.9246
_exptl_absorpt_correction_type multi-scan
_exptl_absorpt_process_details sadabs
_exptl_crystal_colour blue
_exptl_crystal_density_diffrn 1.549
_exptl_crystal_density_meas ?
_exptl_crystal_density_method 'not measured'
_exptl_crystal_description prism
_exptl_crystal_F_000 1384
_exptl_crystal_size_max 0.06
_exptl_crystal_size_mid 0.06
_exptl_crystal_size_min 0.04
_refine_diff_density_max 0.865
_refine_diff_density_min -0.864
_refine_diff_density_rms 0.100
_refine_ls_abs_structure_details 'Flack H D (1983), Acta Cryst. A39, 876-881'
_refine_ls_abs_structure_Flack 0.029(14)
_refine_ls_extinction_method none
_refine_ls_goodness_of_fit_ref 1.031
_refine_ls_hydrogen_treatment constr
_refine_ls_matrix_type full
_refine_ls_number_parameters 1349
_refine_ls_number_reflns 24176
_refine_ls_number_restraints 6
_refine_ls_restrained_S_all 1.031
_refine_ls_R_factor_all 0.1160
_refine_ls_R_factor_gt 0.0632
_refine_ls_shift/su_max 0.033
_refine_ls_shift/su_mean 0.001
_refine_ls_structure_factor_coef Fsqd
_refine_ls_weighting_details 'calc w=1/[\s^2^(Fo^2^)+(0.0743P)^2^+0.0000P] where P=(Fo^2^+2Fc^2^)/3'
_refine_ls_weighting_scheme calc
_refine_ls_wR_factor_gt 0.1394
_refine_ls_wR_factor_ref 0.1626
_reflns_number_gt 15034
_reflns_number_total 24176
_reflns_threshold_expression >2sigma(I)
_cod_data_source_file c3dt52850b.txt
_cod_data_source_block e2843n
_cod_depositor_comments
;
The following automatic conversions were performed:

'_symmetry_cell_setting' value 'Triclinic' changed to 'triclinic'
according to
/usr/data/users/saulius/automatic-downloads/current/RSC/lib/dictionaries/cif_core.dic
dictionary named 'cif_core.dic' version 2.4.2 from 2011-04-26.

Automatic conversion script
Id: cif_fix_values 2281 2013-09-26 08:29:07Z andrius 

The following automatic conversions were performed:

'_exptl_crystal_density_meas' value 'none' was changed to '?' - the
value is perceived as not measured.

Automatic conversion script
Id: cif_fix_values 3008 2015-01-20 13:52:24Z robertas 
;
_cod_original_sg_symbol_H-M P1
_cod_database_code 7028837

loop_
_symmetry_equiv_pos_as_xyz
'x, y, z'

loop_
_atom_site_label
_atom_site_type_symbol
_atom_site_fract_x
_atom_site_fract_y
_atom_site_fract_z
_atom_site_U_iso_or_equiv
_atom_site_adp_type
_atom_site_occupancy
_atom_site_symmetry_multiplicity
_atom_site_calc_flag
_atom_site_refinement_flags
Cu1 Cu -0.26198(9) 0.50966(5) 0.74131(4) 0.0194(2) Uani 1 1 d .
Cu2 Cu -0.31528(9) 0.38912(5) 0.85939(4) 0.0213(2) Uani 1 1 d .
N1 N -0.2069(8) 0.6056(4) 0.6396(4) 0.0263(17) Uani 1 1 d .
C1 C -0.2156(11) 0.5999(5) 0.5762(5) 0.035(2) Uani 1 1 d .
H1 H -0.2619 0.5570 0.5760 0.042 Uiso 1 1 calc R
C2 C -0.1618(11) 0.6522(5) 0.5104(4) 0.034(2) Uani 1 1 d .
H2 H -0.1773 0.6465 0.4659 0.040 Uiso 1 1 calc R
C3 C -0.0841(9) 0.7138(5) 0.5095(4) 0.025(2) Uani 1 1 d .
C4 C -0.0687(10) 0.7182(5) 0.5771(4) 0.028(2) Uani 1 1 d .
H4 H -0.0142 0.7582 0.5800 0.034 Uiso 1 1 calc R
C5 C -0.1342(10) 0.6632(5) 0.6415(4) 0.0246(19) Uani 1 1 d .
H5 H -0.1260 0.6677 0.6870 0.029 Uiso 1 1 calc R
C6 C -0.0146(9) 0.7673(5) 0.4473(5) 0.029(2) Uani 1 1 d .
C7 C 0.0519(10) 0.8163(5) 0.3984(5) 0.0272(19) Uani 1 1 d .
C8 C 0.1383(9) 0.8750(4) 0.3458(4) 0.0186(16) Uani 1 1 d .
C9 C 0.1554(9) 0.8897(4) 0.2715(4) 0.0224(17) Uani 1 1 d .
C10 C 0.0848(9) 0.8517(5) 0.2282(5) 0.0264(18) Uani 1 1 d .
O1 O 0.0009(7) 0.8002(4) 0.2497(3) 0.0374(15) Uani 1 1 d .
N2 N 0.1391(9) 0.8915(4) 0.1552(4) 0.0355(18) Uani 1 1 d .
C11 C 0.2358(9) 0.9481(5) 0.1478(4) 0.0254(18) Uani 1 1 d .
O2 O 0.2990(8) 0.9894(4) 0.0915(3) 0.0464(17) Uani 1 1 d .
C12 C 0.2450(9) 0.9492(4) 0.2221(4) 0.0195(16) Uani 1 1 d .
C13 C 0.3248(8) 0.9963(4) 0.2461(4) 0.0185(16) Uani 1 1 d .
C14 C 0.3130(9) 0.9808(5) 0.3195(4) 0.0218(17) Uani 1 1 d .
C15 C 0.3882(9) 1.0150(5) 0.3641(5) 0.0257(17) Uani 1 1 d .
O3 O 0.4838(7) 1.0653(3) 0.3411(3) 0.0339(14) Uani 1 1 d .
N3 N 0.3368(8) 0.9796(4) 0.4353(4) 0.0305(16) Uani 1 1 d .
C16 C 0.2326(10) 0.9234(5) 0.4431(4) 0.0258(18) Uani 1 1 d .
O4 O 0.1663(7) 0.8855(4) 0.4993(3) 0.0366(15) Uani 1 1 d .
C17 C 0.2219(9) 0.9234(5) 0.3678(4) 0.0213(17) Uani 1 1 d .
C18 C 0.0986(13) 0.8729(6) 0.0933(5) 0.060(3) Uani 1 1 d .
H18 H 0.1550 0.9080 0.0488 0.072 Uiso 1 1 calc R
C19 C -0.0796(14) 0.8839(8) 0.0762(5) 0.090(4) Uani 1 1 d .
H19A H -0.1362 0.8450 0.1171 0.108 Uiso 1 1 calc R
H19B H -0.0989 0.8762 0.0309 0.108 Uiso 1 1 calc R
C20 C -0.1574(18) 0.9620(10) 0.0645(8) 0.125(7) Uani 1 1 d .
H20A H -0.1302 0.9726 0.1069 0.188 Uiso 1 1 calc R
H20B H -0.2758 0.9621 0.0599 0.188 Uiso 1 1 calc R
H20C H -0.1149 1.0005 0.0194 0.188 Uiso 1 1 calc R
C21 C 0.1628(17) 0.7936(7) 0.1080(7) 0.102(5) Uani 1 1 d .
H21A H 0.1225 0.7583 0.1555 0.152 Uiso 1 1 calc R
H21B H 0.2820 0.7910 0.1095 0.152 Uiso 1 1 calc R
H21C H 0.1250 0.7807 0.0686 0.152 Uiso 1 1 calc R
C22 C 0.3943(10) 0.9904(5) 0.5002(4) 0.0328(18) Uani 1 1 d .
H22 H 0.3197 0.9633 0.5415 0.039 Uiso 1 1 calc R
C23 C 0.3801(10) 1.0709(5) 0.4880(5) 0.047(2) Uani 1 1 d .
H23A H 0.4590 1.0989 0.4501 0.057 Uiso 1 1 calc R
H23B H 0.4101 1.0743 0.5345 0.057 Uiso 1 1 calc R
C24 C 0.2111(14) 1.1079(8) 0.4636(8) 0.092(5) Uani 1 1 d .
H24A H 0.1772 1.1020 0.4194 0.139 Uiso 1 1 calc R
H24B H 0.2131 1.1611 0.4523 0.139 Uiso 1 1 calc R
H24C H 0.1341 1.0844 0.5033 0.139 Uiso 1 1 calc R
C25 C 0.5641(12) 0.9534(6) 0.5249(5) 0.047(2) Uani 1 1 d .
H25A H 0.5650 0.9013 0.5316 0.071 Uiso 1 1 calc R
H25B H 0.5935 0.9551 0.5717 0.071 Uiso 1 1 calc R
H25C H 0.6429 0.9800 0.4872 0.071 Uiso 1 1 calc R
C26 C 0.4087(9) 1.0591(5) 0.1935(4) 0.0238(18) Uani 1 1 d .
C27 C 0.4696(10) 1.1096(5) 0.1464(4) 0.0272(19) Uani 1 1 d .
C28 C 0.5317(10) 1.1712(5) 0.0838(4) 0.028(2) Uani 1 1 d .
C29 C 0.5469(12) 1.1658(6) 0.0159(5) 0.045(3) Uani 1 1 d .
H29 H 0.5203 1.1220 0.0108 0.054 Uiso 1 1 calc R
C30 C 0.6009(12) 1.2257(5) -0.0421(5) 0.037(2) Uani 1 1 d .
H30 H 0.6173 1.2208 -0.0872 0.044 Uiso 1 1 calc R
N4 N 0.6334(8) 1.2914(4) -0.0414(4) 0.0287(17) Uani 1 1 d .
C31 C 0.6236(14) 1.2935(6) 0.0237(5) 0.050(3) Uani 1 1 d .
H31 H 0.6550 1.3374 0.0273 0.060 Uiso 1 1 calc R
C32 C 0.5715(14) 1.2371(6) 0.0864(5) 0.054(3) Uani 1 1 d .
H32 H 0.5629 1.2432 0.1312 0.064 Uiso 1 1 calc R
O5 O -0.1705(7) 0.4368(4) 0.7057(3) 0.0311(15) Uani 1 1 d .
C33 C -0.1600(10) 0.3678(5) 0.7407(5) 0.028(2) Uani 1 1 d .
C34 C -0.0828(13) 0.3194(6) 0.7053(6) 0.047(3) Uani 1 1 d .
H34A H 0.0308 0.3062 0.7220 0.071 Uiso 1 1 calc R
H34B H -0.0873 0.3470 0.6515 0.071 Uiso 1 1 calc R
H34C H -0.1422 0.2738 0.7197 0.071 Uiso 1 1 calc R
O6 O -0.2085(7) 0.3346(3) 0.8068(3) 0.0353(15) Uani 1 1 d .
O7 O -0.4757(6) 0.4986(3) 0.7064(3) 0.0269(13) Uani 1 1 d .
C35 C -0.5641(9) 0.4463(5) 0.7445(5) 0.0218(18) Uani 1 1 d .
C36 C -0.7253(9) 0.4435(6) 0.7142(5) 0.040(2) Uani 1 1 d .
H36A H -0.7787 0.3993 0.7484 0.060 Uiso 1 1 calc R
H36B H -0.7121 0.4410 0.6664 0.060 Uiso 1 1 calc R
H36C H -0.7921 0.4885 0.7077 0.060 Uiso 1 1 calc R
O8 O -0.5205(7) 0.3959(3) 0.8061(3) 0.0298(14) Uani 1 1 d .
O9 O -0.3634(7) 0.5624(3) 0.7964(3) 0.0289(14) Uani 1 1 d .
C37 C -0.4214(9) 0.5285(5) 0.8606(5) 0.025(2) Uani 1 1 d .
C38 C -0.4999(10) 0.5763(5) 0.8976(5) 0.030(2) Uani 1 1 d .
H38A H -0.5286 0.5439 0.9484 0.045 Uiso 1 1 calc R
H38B H -0.5984 0.6032 0.8699 0.045 Uiso 1 1 calc R
H38C H -0.4230 0.6122 0.8982 0.045 Uiso 1 1 calc R
O10 O -0.4126(7) 0.4587(4) 0.8985(3) 0.0314(15) Uani 1 1 d .
O11 O -0.0572(7) 0.5077(4) 0.7906(3) 0.0292(14) Uani 1 1 d .
C39 C -0.0124(9) 0.4587(5) 0.8519(5) 0.027(2) Uani 1 1 d .
C40 C 0.1488(10) 0.4628(6) 0.8845(5) 0.038(2) Uani 1 1 d .
H40A H 0.2303 0.4786 0.8456 0.057 Uiso 1 1 calc R
H40B H 0.1828 0.4135 0.9228 0.057 Uiso 1 1 calc R
H40C H 0.1384 0.4990 0.9064 0.057 Uiso 1 1 calc R
O12 O -0.0946(7) 0.4046(4) 0.8908(3) 0.0346(15) Uani 1 1 d .
Cu3 Cu 0.66898(9) 0.90252(5) -0.16993(5) 0.0221(2) Uani 1 1 d .
Cu4 Cu 0.73506(9) 1.02464(5) -0.28178(4) 0.0197(2) Uani 1 1 d .
N5 N 0.6092(8) 0.8072(4) -0.0722(4) 0.0265(17) Uani 1 1 d .
C41 C 0.6320(12) 0.8113(6) -0.0060(5) 0.046(3) Uani 1 1 d .
H41 H 0.6826 0.8534 -0.0058 0.055 Uiso 1 1 calc R
C42 C 0.5846(11) 0.7569(6) 0.0606(5) 0.042(3) Uani 1 1 d .
H42 H 0.6035 0.7609 0.1057 0.051 Uiso 1 1 calc R
C43 C 0.5087(10) 0.6962(5) 0.0594(4) 0.0229(18) Uani 1 1 d .
C44 C 0.4896(10) 0.6911(5) -0.0077(5) 0.028(2) Uani 1 1 d .
H44 H 0.4415 0.6492 -0.0094 0.034 Uiso 1 1 calc R
C45 C 0.5400(10) 0.7464(5) -0.0701(5) 0.031(2) Uani 1 1 d .
H45 H 0.5257 0.7420 -0.1154 0.038 Uiso 1 1 calc R
C46 C 0.4513(11) 0.6393(5) 0.1267(4) 0.0279(19) Uani 1 1 d .
C47 C 0.3863(10) 0.5924(5) 0.1767(5) 0.028(2) Uani 1 1 d .
C48 C 0.2994(10) 0.5319(5) 0.2309(4) 0.028(2) Uani 1 1 d .
C49 C 0.2890(9) 0.5177(5) 0.3060(4) 0.0252(19) Uani 1 1 d .
C50 C 0.3656(11) 0.5575(6) 0.3455(5) 0.036(2) Uani 1 1 d .
O13 O 0.4488(8) 0.6125(4) 0.3211(4) 0.0450(17) Uani 1 1 d .
N6 N 0.3209(8) 0.5218(4) 0.4186(4) 0.0348(17) Uani 1 1 d .
C51 C 0.2202(10) 0.4608(5) 0.4299(5) 0.033(2) Uani 1 1 d .
O14 O 0.1561(7) 0.4229(4) 0.4868(3) 0.0400(16) Uani 1 1 d .
C52 C 0.2040(9) 0.4604(5) 0.3547(4) 0.0240(18) Uani 1 1 d .
C53 C 0.1204(9) 0.4099(5) 0.3371(4) 0.0217(17) Uani 1 1 d .
C54 C 0.1326(9) 0.4262(5) 0.2602(4) 0.0272(19) Uani 1 1 d .
C55 C 0.0593(11) 0.3833(6) 0.2219(5) 0.044(3) Uani 1 1 d .
O15 O -0.0247(8) 0.3326(4) 0.2449(4) 0.055(2) Uani 1 1 d .
N7 N 0.1124(11) 0.4201(5) 0.1477(4) 0.053(2) Uani 1 1 d .
C56 C 0.2099(11) 0.4790(6) 0.1382(5) 0.041(2) Uani 1 1 d .
O16 O 0.2707(9) 0.5190(4) 0.0806(3) 0.057(2) Uani 1 1 d .
C57 C 0.2185(9) 0.4835(5) 0.2115(4) 0.029(2) Uani 1 1 d .
C58 C 0.3812(12) 0.5421(6) 0.4792(5) 0.053(3) Uani 1 1 d .
H58 H 0.4630 0.5807 0.4568 0.064 Uiso 1 1 calc R
C59 C 0.4708(11) 0.4730(6) 0.5368(4) 0.055(2) Uani 1 1 d .
H59A H 0.5004 0.4832 0.5796 0.066 Uiso 1 1 calc R
H59B H 0.3970 0.4313 0.5544 0.066 Uiso 1 1 calc R
C60 C 0.6143(14) 0.4512(9) 0.5088(7) 0.084(4) Uani 1 1 d .
H60A H 0.5991 0.4038 0.5055 0.126 Uiso 1 1 calc R
H60B H 0.7064 0.4451 0.5421 0.126 Uiso 1 1 calc R
H60C H 0.6362 0.4897 0.4597 0.126 Uiso 1 1 calc R
C61 C 0.2419(13) 0.5777(6) 0.5048(6) 0.068(3) Uani 1 1 d .
H61A H 0.1935 0.6206 0.4624 0.102 Uiso 1 1 calc R
H61B H 0.2821 0.5946 0.5411 0.102 Uiso 1 1 calc R
H61C H 0.1595 0.5412 0.5274 0.102 Uiso 1 1 calc R
C62 C 0.0804(17) 0.3949(8) 0.0893(6) 0.111(6) Uani 1 1 d D
H62 H 0.1336 0.4307 0.0440 0.134 Uiso 1 1 calc R
C63 C -0.0998(19) 0.4055(10) 0.0723(7) 0.172(12) Uani 1 1 d D
H63A H -0.1550 0.3665 0.1136 0.206 Uiso 1 1 calc R
H63B H -0.1182 0.3966 0.0276 0.206 Uiso 1 1 calc R
C64 C -0.182(2) 0.4805(10) 0.0595(8) 0.215(15) Uani 1 1 d D
H64A H -0.1523 0.4939 0.0998 0.323 Uiso 1 1 calc R
H64B H -0.3003 0.4776 0.0580 0.323 Uiso 1 1 calc R
H64C H -0.1465 0.5186 0.0124 0.323 Uiso 1 1 calc R
C65 C 0.157(2) 0.3169(9) 0.1040(8) 0.160(10) Uani 1 1 d D
H65A H 0.2740 0.3155 0.1133 0.240 Uiso 1 1 calc R
H65B H 0.1388 0.3063 0.0609 0.240 Uiso 1 1 calc R
H65C H 0.1065 0.2792 0.1473 0.240 Uiso 1 1 calc R
C66 C 0.0369(9) 0.3507(5) 0.3885(4) 0.0229(17) Uani 1 1 d .
C67 C -0.0330(9) 0.3022(5) 0.4351(4) 0.0244(19) Uani 1 1 d .
C68 C -0.1002(9) 0.2418(4) 0.4972(4) 0.0215(17) Uani 1 1 d .
C69 C -0.1638(10) 0.1814(5) 0.4906(5) 0.0285(19) Uani 1 1 d .
H69 H -0.1698 0.1791 0.4440 0.034 Uiso 1 1 calc R
C70 C -0.2185(11) 0.1244(5) 0.5536(4) 0.029(2) Uani 1 1 d .
H70 H -0.2625 0.0830 0.5491 0.035 Uiso 1 1 calc R
N8 N -0.2126(8) 0.1248(4) 0.6195(4) 0.0212(15) Uani 1 1 d .
C71 C -0.1540(10) 0.1827(5) 0.6274(4) 0.0290(19) Uani 1 1 d .
H71 H -0.1516 0.1837 0.6747 0.035 Uiso 1 1 calc R
C72 C -0.0956(12) 0.2426(5) 0.5653(5) 0.038(2) Uani 1 1 d .
H72 H -0.0529 0.2837 0.5709 0.045 Uiso 1 1 calc R
O17 O 0.7747(7) 0.8533(3) -0.2294(3) 0.0302(14) Uani 1 1 d .
C73 C 0.8289(9) 0.8885(5) -0.2923(4) 0.0235(19) Uani 1 1 d .
C74 C 0.9032(11) 0.8464(5) -0.3319(5) 0.038(2) Uani 1 1 d .
H74A H 0.9586 0.8003 -0.2964 0.056 Uiso 1 1 calc R
H74B H 0.9822 0.8768 -0.3672 0.056 Uiso 1 1 calc R
H74C H 0.8183 0.8340 -0.3585 0.056 Uiso 1 1 calc R
O18 O 0.8260(7) 0.9591(4) -0.3248(3) 0.0286(14) Uani 1 1 d .
O19 O 0.4616(6) 0.9097(4) -0.2205(3) 0.0309(15) Uani 1 1 d .
C75 C 0.4250(9) 0.9630(5) -0.2813(4) 0.0241(18) Uani 1 1 d .
C76 C 0.2616(11) 0.9631(6) -0.3128(5) 0.048(3) Uani 1 1 d .
H76A H 0.2444 0.9133 -0.3103 0.071 Uiso 1 1 calc R
H76B H 0.2553 0.9997 -0.3644 0.071 Uiso 1 1 calc R
H76C H 0.1776 0.9762 -0.2845 0.071 Uiso 1 1 calc R
O20 O 0.5164(7) 1.0157(3) -0.3168(3) 0.0270(13) Uani 1 1 d .
O21 O 0.8844(7) 0.9061(4) -0.1299(3) 0.0367(16) Uani 1 1 d .
C77 C 0.9736(9) 0.9589(5) -0.1637(5) 0.027(2) Uani 1 1 d .
C78 C 1.1373(11) 0.9613(6) -0.1299(5) 0.041(2) Uani 1 1 d .
H78A H 1.1556 0.9165 -0.0838 0.062 Uiso 1 1 calc R
H78B H 1.1378 1.0057 -0.1198 0.062 Uiso 1 1 calc R
H78C H 1.2240 0.9631 -0.1646 0.062 Uiso 1 1 calc R
O22 O 0.9421(7) 1.0141(4) -0.2260(3) 0.0322(15) Uani 1 1 d .
O23 O 0.5787(8) 0.9724(4) -0.1287(4) 0.0377(16) Uani 1 1 d .
C79 C 0.5829(10) 1.0417(6) -0.1628(5) 0.034(2) Uani 1 1 d .
C80 C 0.5188(13) 1.0860(6) -0.1211(6) 0.051(3) Uani 1 1 d .
H80A H 0.4442 1.0562 -0.0829 0.077 Uiso 1 1 calc R
H80B H 0.4608 1.1320 -0.1554 0.077 Uiso 1 1 calc R
H80C H 0.6099 1.0987 -0.0979 0.077 Uiso 1 1 calc R
O24 O 0.6378(7) 1.0778(3) -0.2259(3) 0.0324(15) Uani 1 1 d .
C81 C 0.4304(10) 0.6919(5) 0.6766(5) 0.040(2) Uani 1 1 d .
H81 H 0.5170 0.6506 0.6952 0.048 Uiso 1 1 calc R
Cl1 Cl 0.2472(3) 0.6560(2) 0.71475(17) 0.0679(9) Uani 1 1 d .
Cl2 Cl 0.4209(5) 0.7271(2) 0.57929(16) 0.0775(10) Uani 1 1 d .
Cl3 Cl 0.4831(5) 0.7625(2) 0.7029(2) 0.0813(10) Uani 1 1 d .
C82 C 0.8287(11) 0.0967(6) 0.2765(5) 0.046(2) Uani 1 1 d .
H82 H 0.7075 0.1032 0.2718 0.055 Uiso 1 1 calc R
Cl4 Cl 0.9037(4) 0.0725(2) 0.2086(2) 0.0788(10) Uani 1 1 d .
Cl5 Cl 0.9081(5) 0.1806(2) 0.2702(2) 0.0961(12) Uani 1 1 d .
Cl6 Cl 0.8846(4) 0.0265(2) 0.3665(2) 0.0961(13) Uani 1 1 d .
C83 C 0.4058(12) 0.1990(6) 0.6605(6) 0.053(3) Uani 1 1 d .
H83 H 0.4993 0.1610 0.6741 0.063 Uiso 1 1 calc R
Cl7 Cl 0.2292(3) 0.1542(2) 0.70538(19) 0.0790(10) Uani 1 1 d .
Cl8 Cl 0.4506(6) 0.2679(2) 0.6895(3) 0.1095(14) Uani 1 1 d .
Cl9 Cl 0.3755(5) 0.2374(3) 0.56372(19) 0.0995(13) Uani 1 1 d .
C84 C 0.7866(11) 0.5991(6) 0.2621(6) 0.045(2) Uani 1 1 d .
H84 H 0.6816 0.6298 0.2525 0.054 Uiso 1 1 calc R
Cl10 Cl 0.8908(4) 0.6261(2) 0.18078(19) 0.0956(12) Uani 1 1 d .
Cl11 Cl 0.9012(4) 0.6155(2) 0.3277(2) 0.0917(12) Uani 1 1 d .
Cl12 Cl 0.7424(4) 0.50284(17) 0.29844(19) 0.0706(8) Uani 1 1 d .
C85 C 0.0423(12) 0.2151(7) 0.9247(6) 0.058(3) Uani 1 1 d .
H85 H -0.0523 0.2525 0.9098 0.070 Uiso 1 1 calc R
Cl13 Cl 0.2118(4) 0.2628(2) 0.8828(2) 0.0929(12) Uani 1 1 d .
Cl14 Cl 0.0007(6) 0.1480(2) 0.8918(2) 0.1022(13) Uani 1 1 d .
Cl15 Cl 0.0560(5) 0.1774(2) 1.0202(2) 0.1008(13) Uani 1 1 d .
C86 C 0.6569(15) 0.8084(6) 0.3043(6) 0.059(3) Uani 1 1 d .
H86 H 0.7620 0.7778 0.3145 0.071 Uiso 1 1 calc R
Cl16 Cl 0.5487(5) 0.7978(2) 0.2359(2) 0.0922(11) Uani 1 1 d .
Cl17 Cl 0.5391(5) 0.7787(3) 0.3844(2) 0.138(2) Uani 1 1 d .
Cl18 Cl 0.6939(5) 0.9005(2) 0.2810(3) 0.1253(18) Uani 1 1 d .
C87 C -0.0097(13) 0.7264(6) 0.8905(6) 0.052(3) Uani 1 1 d .
H87 H -0.0987 0.7665 0.8768 0.063 Uiso 1 1 calc R
Cl19 Cl 0.1656(3) 0.76618(19) 0.84518(17) 0.0672(9) Uani 1 1 d .
Cl20 Cl -0.0690(4) 0.65778(19) 0.86025(18) 0.0736(9) Uani 1 1 d .
Cl21 Cl 0.0138(5) 0.6866(2) 0.98497(18) 0.0885(11) Uani 1 1 d .
C88 C 0.5982(18) 0.3116(7) 0.2878(8) 0.095(5) Uani 1 1 d .
H88 H 0.7178 0.2985 0.2924 0.114 Uiso 1 1 calc R
Cl22 Cl 0.4986(8) 0.2326(3) 0.3013(3) 0.157(2) Uani 1 1 d .
Cl23 Cl 0.5384(4) 0.3349(2) 0.36458(19) 0.0772(10) Uani 1 1 d .
Cl24 Cl 0.5615(5) 0.3815(2) 0.2076(2) 0.1000(13) Uani 1 1 d .

loop_
_atom_site_aniso_label
_atom_site_aniso_U_11
_atom_site_aniso_U_22
_atom_site_aniso_U_33
_atom_site_aniso_U_23
_atom_site_aniso_U_13
_atom_site_aniso_U_12
Cu1 0.0210(5) 0.0188(6) 0.0158(5) -0.0042(4) 0.0060(4) -0.0057(4)
Cu2 0.0239(5) 0.0170(6) 0.0201(5) -0.0044(5) 0.0076(4) -0.0058(4)
N1 0.026(3) 0.036(5) 0.013(3) -0.004(3) 0.005(2) -0.019(3)
C1 0.057(6) 0.031(6) 0.024(5) -0.015(4) 0.013(4) -0.024(4)
C2 0.052(5) 0.029(6) 0.016(4) -0.004(4) 0.002(4) -0.019(4)
C3 0.024(4) 0.035(6) 0.016(4) -0.009(4) 0.003(3) -0.010(4)
C4 0.037(5) 0.027(6) 0.018(4) -0.005(4) 0.004(3) -0.018(4)
C5 0.032(4) 0.030(5) 0.010(4) -0.006(4) 0.005(3) -0.005(4)
C6 0.020(4) 0.039(6) 0.023(4) -0.009(4) 0.005(3) -0.007(4)
C7 0.029(4) 0.029(5) 0.020(4) -0.006(4) -0.002(3) -0.002(4)
C8 0.018(3) 0.014(4) 0.020(4) -0.003(3) 0.005(3) -0.005(3)
C9 0.030(4) 0.008(4) 0.029(4) -0.008(3) 0.000(3) -0.002(3)
C10 0.029(4) 0.025(5) 0.030(4) -0.016(4) 0.005(3) -0.005(3)
O1 0.046(3) 0.037(4) 0.036(3) -0.019(3) 0.017(2) -0.032(3)
N2 0.046(4) 0.045(5) 0.026(3) -0.022(3) 0.015(3) -0.032(3)
C11 0.027(4) 0.032(5) 0.021(4) -0.014(4) 0.002(3) -0.008(3)
O2 0.062(4) 0.053(4) 0.024(3) -0.012(3) 0.012(3) -0.029(3)
C12 0.021(3) 0.022(5) 0.013(3) -0.005(3) 0.010(2) -0.010(3)
C13 0.015(3) 0.013(4) 0.020(4) 0.000(3) -0.001(3) -0.002(3)
C14 0.029(4) 0.018(4) 0.018(4) -0.007(3) 0.005(3) -0.010(3)
C15 0.026(4) 0.018(4) 0.030(4) -0.007(3) -0.005(3) -0.004(3)
O3 0.038(3) 0.034(3) 0.032(3) -0.014(3) 0.004(2) -0.017(2)
N3 0.034(3) 0.039(4) 0.016(3) -0.008(3) 0.003(3) -0.013(3)
C16 0.029(4) 0.036(5) 0.015(4) -0.012(4) 0.004(3) -0.012(3)
O4 0.043(3) 0.046(4) 0.023(3) -0.015(3) 0.010(3) -0.018(3)
C17 0.025(4) 0.020(5) 0.014(3) -0.002(3) -0.002(3) -0.002(3)
C18 0.080(7) 0.082(8) 0.038(5) -0.040(5) 0.016(5) -0.053(6)
C19 0.079(8) 0.143(12) 0.042(6) -0.025(7) -0.013(5) -0.070(8)
C20 0.102(12) 0.108(14) 0.102(12) 0.020(10) -0.060(9) -0.015(10)
C21 0.146(12) 0.112(11) 0.101(10) -0.093(9) 0.044(9) -0.060(9)
C22 0.048(4) 0.034(5) 0.017(4) -0.010(3) 0.002(3) -0.017(4)
C23 0.054(5) 0.058(6) 0.045(5) -0.036(5) -0.005(4) -0.003(4)
C24 0.072(8) 0.108(11) 0.119(11) -0.074(9) -0.041(7) 0.042(7)
C25 0.067(6) 0.046(6) 0.040(5) -0.029(5) -0.012(4) 0.007(5)
C26 0.021(3) 0.031(5) 0.014(3) -0.004(3) -0.001(3) -0.006(3)
C27 0.030(4) 0.030(5) 0.020(4) -0.008(4) 0.007(3) -0.019(4)
C28 0.024(4) 0.036(6) 0.018(4) -0.004(4) 0.002(3) -0.012(4)
C29 0.071(6) 0.033(6) 0.039(5) -0.020(5) 0.027(4) -0.026(5)
C30 0.069(6) 0.020(5) 0.027(4) -0.015(4) 0.020(4) -0.016(4)
N4 0.027(4) 0.023(5) 0.035(4) -0.011(4) 0.008(3) -0.007(3)
C31 0.087(8) 0.037(7) 0.028(5) -0.012(5) 0.006(5) -0.035(5)
C32 0.100(8) 0.043(7) 0.021(5) -0.012(5) 0.012(5) -0.040(6)
O5 0.040(3) 0.032(4) 0.020(3) -0.009(3) 0.013(3) -0.003(3)
C33 0.030(4) 0.031(6) 0.031(5) -0.019(5) 0.008(4) -0.006(4)
C34 0.066(6) 0.047(7) 0.043(6) -0.033(5) 0.008(5) -0.005(5)
O6 0.044(4) 0.021(4) 0.038(4) -0.010(3) 0.002(3) 0.000(3)
O7 0.021(3) 0.032(4) 0.023(3) -0.006(3) 0.001(2) -0.009(2)
C35 0.022(4) 0.025(5) 0.024(4) -0.015(4) 0.004(3) -0.007(3)
C36 0.018(4) 0.074(8) 0.043(5) -0.038(5) -0.004(3) -0.006(4)
O8 0.022(3) 0.028(4) 0.035(4) -0.008(3) 0.006(2) -0.008(2)
O9 0.040(3) 0.019(4) 0.022(3) -0.003(3) 0.008(2) -0.001(3)
C37 0.014(4) 0.029(6) 0.037(5) -0.019(4) -0.008(3) 0.001(3)
C38 0.036(4) 0.028(5) 0.034(5) -0.021(4) 0.006(3) 0.003(3)
O10 0.042(4) 0.027(4) 0.029(3) -0.015(3) 0.013(3) -0.002(3)
O11 0.026(3) 0.033(4) 0.019(3) -0.001(3) 0.000(2) -0.004(3)
C39 0.015(4) 0.048(6) 0.027(5) -0.024(4) 0.005(3) -0.002(3)
C40 0.028(4) 0.063(7) 0.027(5) -0.020(5) 0.001(3) -0.013(4)
O12 0.026(3) 0.045(4) 0.030(3) -0.012(3) -0.003(3) -0.008(3)
Cu3 0.0226(5) 0.0224(6) 0.0198(5) -0.0066(5) 0.0071(4) -0.0080(4)
Cu4 0.0198(5) 0.0182(6) 0.0195(5) -0.0060(5) 0.0048(4) -0.0036(4)
N5 0.028(4) 0.019(4) 0.030(4) -0.007(3) 0.002(3) -0.005(3)
C41 0.054(6) 0.048(7) 0.028(5) -0.004(5) 0.003(4) -0.043(5)
C42 0.048(6) 0.061(8) 0.026(5) -0.023(5) 0.007(4) -0.031(5)
C43 0.028(4) 0.012(5) 0.021(4) 0.000(3) 0.013(3) -0.004(3)
C44 0.038(5) 0.020(5) 0.028(5) -0.011(4) 0.011(4) -0.009(4)
C45 0.038(5) 0.029(6) 0.033(5) -0.016(4) 0.005(4) -0.017(4)
C46 0.046(5) 0.018(5) 0.020(4) -0.006(4) 0.006(3) -0.012(4)
C47 0.026(4) 0.033(6) 0.025(4) -0.010(4) 0.003(3) -0.010(4)
C48 0.023(4) 0.031(6) 0.021(4) -0.002(4) 0.002(3) -0.005(3)
C49 0.021(4) 0.031(5) 0.014(4) 0.000(3) 0.005(3) -0.003(3)
C50 0.045(5) 0.040(6) 0.024(4) -0.012(4) 0.008(3) -0.012(4)
O13 0.050(4) 0.047(4) 0.046(4) -0.024(3) 0.019(3) -0.031(3)
N6 0.038(4) 0.040(5) 0.032(4) -0.019(3) 0.009(3) -0.027(3)
C51 0.024(4) 0.045(6) 0.026(4) -0.009(4) 0.007(3) -0.003(3)
O14 0.050(3) 0.056(4) 0.014(3) -0.011(3) 0.011(2) -0.025(3)
C52 0.020(3) 0.028(5) 0.021(4) -0.008(4) -0.001(3) -0.001(3)
C53 0.022(4) 0.029(5) 0.013(3) -0.008(3) 0.002(3) -0.003(3)
C54 0.021(4) 0.035(5) 0.023(4) -0.008(4) 0.006(3) -0.011(3)
C55 0.053(6) 0.062(7) 0.026(4) -0.026(5) 0.018(4) -0.024(5)
O15 0.073(5) 0.061(5) 0.045(4) -0.031(4) 0.025(3) -0.047(4)
N7 0.080(6) 0.068(6) 0.028(4) -0.031(4) 0.021(4) -0.049(5)
C56 0.049(5) 0.050(7) 0.020(4) -0.008(4) 0.003(4) -0.024(5)
O16 0.074(5) 0.080(6) 0.015(3) -0.013(3) 0.015(3) -0.045(4)
C57 0.027(4) 0.043(6) 0.013(4) -0.008(4) 0.008(3) -0.011(4)
C58 0.063(6) 0.078(8) 0.037(5) -0.040(5) 0.017(4) -0.037(5)
C59 0.064(6) 0.078(7) 0.029(4) -0.025(5) 0.005(4) -0.030(5)
C60 0.060(7) 0.118(12) 0.060(7) -0.025(8) -0.007(6) 0.008(7)
C61 0.080(7) 0.070(8) 0.076(7) -0.052(6) 0.025(6) -0.016(6)
C62 0.170(15) 0.162(16) 0.027(6) -0.054(8) 0.037(7) -0.106(12)
C63 0.23(2) 0.26(3) 0.041(8) -0.058(12) 0.029(10) -0.20(2)
C64 0.186(19) 0.25(2) 0.081(11) 0.080(13) -0.084(12) -0.162(19)
C65 0.25(2) 0.19(2) 0.127(15) -0.135(16) 0.111(15) -0.109(18)
C66 0.022(4) 0.025(5) 0.023(4) -0.011(4) 0.004(3) -0.007(3)
C67 0.027(4) 0.021(5) 0.020(4) -0.005(4) -0.002(3) 0.003(3)
C68 0.023(4) 0.012(4) 0.027(4) -0.005(3) 0.006(3) -0.003(3)
C69 0.042(5) 0.022(5) 0.018(4) -0.005(4) -0.001(3) -0.009(4)
C70 0.049(5) 0.018(5) 0.018(4) -0.003(4) -0.003(4) -0.016(4)
N8 0.025(3) 0.017(4) 0.016(3) -0.001(3) -0.002(3) -0.008(3)
C71 0.041(4) 0.027(5) 0.018(4) -0.008(4) 0.008(3) -0.012(4)
C72 0.059(5) 0.027(5) 0.033(5) -0.015(4) 0.014(4) -0.021(4)
O17 0.037(3) 0.025(4) 0.032(3) -0.014(3) 0.009(3) -0.010(3)
C73 0.024(4) 0.032(6) 0.023(4) -0.020(4) 0.002(3) -0.001(3)
C74 0.042(5) 0.025(5) 0.043(5) -0.012(4) 0.008(4) 0.006(4)
O18 0.038(3) 0.024(4) 0.026(3) -0.012(3) 0.006(3) -0.004(3)
O19 0.019(3) 0.036(4) 0.033(3) -0.009(3) 0.006(2) -0.013(2)
C75 0.024(4) 0.031(5) 0.018(4) -0.009(4) 0.007(3) -0.008(3)
C76 0.031(5) 0.083(8) 0.037(5) -0.031(5) 0.008(4) -0.019(5)
O20 0.031(3) 0.024(3) 0.020(3) -0.002(2) 0.003(2) -0.008(2)
O21 0.037(3) 0.040(4) 0.027(3) -0.006(3) 0.002(3) -0.016(3)
C77 0.018(4) 0.047(6) 0.022(4) -0.021(4) -0.004(3) 0.011(4)
C78 0.043(5) 0.047(6) 0.031(5) -0.013(4) -0.005(4) -0.008(4)
O22 0.023(3) 0.049(5) 0.030(3) -0.019(3) 0.004(2) -0.012(3)
O23 0.050(4) 0.030(4) 0.041(4) -0.023(3) 0.021(3) -0.011(3)
C79 0.021(4) 0.052(8) 0.037(6) -0.028(6) -0.002(4) -0.002(4)
C80 0.061(6) 0.048(7) 0.055(6) -0.035(6) 0.001(5) 0.022(5)
O24 0.036(3) 0.033(4) 0.037(4) -0.024(3) 0.009(3) -0.004(3)
C81 0.023(4) 0.028(6) 0.050(6) 0.001(4) 0.000(4) 0.008(4)
Cl1 0.0344(13) 0.085(2) 0.0676(18) -0.0145(15) 0.0010(11) -0.0080(13)
Cl2 0.110(3) 0.068(2) 0.0354(14) -0.0063(14) 0.0059(14) 0.0250(18)
Cl3 0.105(3) 0.067(2) 0.071(2) -0.0239(17) 0.0194(17) -0.0373(19)
C82 0.038(5) 0.047(7) 0.050(6) -0.019(5) 0.007(4) 0.005(4)
Cl4 0.0643(18) 0.090(3) 0.098(3) -0.056(2) 0.0073(16) 0.0077(16)
Cl5 0.097(3) 0.068(3) 0.139(4) -0.057(3) 0.031(2) -0.0272(19)
Cl6 0.0570(18) 0.110(3) 0.092(3) -0.016(2) 0.0084(16) 0.0236(18)
C83 0.041(5) 0.034(6) 0.054(6) 0.009(5) -0.001(4) 0.011(4)
Cl7 0.0408(14) 0.094(3) 0.0742(19) -0.0086(17) 0.0133(13) 0.0061(14)
Cl8 0.140(4) 0.053(3) 0.128(3) -0.030(2) 0.018(3) -0.011(2)
Cl9 0.109(3) 0.101(3) 0.053(2) 0.0005(19) 0.0092(18) 0.010(2)
C84 0.024(4) 0.058(7) 0.059(6) -0.030(5) 0.003(4) 0.001(4)
Cl10 0.065(2) 0.121(3) 0.068(2) -0.008(2) 0.0254(15) 0.0006(19)
Cl11 0.070(2) 0.102(3) 0.135(3) -0.082(3) -0.0112(19) 0.0029(18)
Cl12 0.0568(17) 0.0445(19) 0.103(2) -0.0232(16) 0.0147(15) -0.0039(12)
C85 0.042(5) 0.050(7) 0.070(7) -0.012(6) 0.016(5) 0.003(5)
Cl13 0.0548(18) 0.073(2) 0.114(3) -0.003(2) 0.0262(17) -0.0009(15)
Cl14 0.149(4) 0.054(2) 0.098(3) -0.027(2) 0.035(2) -0.006(2)
Cl15 0.116(3) 0.084(3) 0.068(2) 0.001(2) 0.000(2) -0.002(2)
C86 0.077(8) 0.030(6) 0.062(7) -0.010(5) 0.008(5) 0.003(5)
Cl16 0.092(2) 0.115(3) 0.089(2) -0.061(2) -0.0153(18) -0.003(2)
Cl17 0.090(3) 0.214(5) 0.063(2) -0.019(3) 0.0054(19) 0.064(3)
Cl18 0.067(2) 0.069(3) 0.255(6) -0.085(3) -0.029(3) 0.0120(17)
C87 0.061(7) 0.049(7) 0.035(5) -0.007(5) 0.011(5) -0.004(5)
Cl19 0.0412(14) 0.080(2) 0.0657(18) -0.0159(15) 0.0091(12) -0.0082(13)
Cl20 0.098(2) 0.057(2) 0.0635(19) -0.0217(16) 0.0178(16) -0.0195(17)
Cl21 0.111(3) 0.093(3) 0.0423(17) -0.0090(17) -0.0009(16) -0.010(2)
C88 0.124(12) 0.035(8) 0.114(11) -0.020(7) 0.073(9) -0.001(7)
Cl22 0.233(6) 0.117(5) 0.156(5) -0.083(4) 0.053(4) -0.090(4)
Cl23 0.0663(19) 0.088(3) 0.081(2) -0.041(2) -0.0061(16) 0.0155(17)
Cl24 0.119(3) 0.086(3) 0.065(2) -0.0057(19) 0.0067(19) 0.032(2)

loop_
_atom_type_symbol
_atom_type_description
_atom_type_scat_dispersion_real
_atom_type_scat_dispersion_imag
_atom_type_scat_source
C C 0.0033 0.0016 'International Tables Vol C Tables 4.2.6.8 and 6.1.1.4'
H H 0.0000 0.0000 'International Tables Vol C Tables 4.2.6.8 and 6.1.1.4'
N N 0.0061 0.0033 'International Tables Vol C Tables 4.2.6.8 and 6.1.1.4'
O O 0.0106 0.0060 'International Tables Vol C Tables 4.2.6.8 and 6.1.1.4'
Cl Cl 0.1484 0.1585 'International Tables Vol C Tables 4.2.6.8 and 6.1.1.4'
Cu Cu 0.3201 1.2651 'International Tables Vol C Tables 4.2.6.8 and 6.1.1.4'

loop_
_geom_angle_atom_site_label_1
_geom_angle_atom_site_label_2
_geom_angle_atom_site_label_3
_geom_angle
_geom_angle_site_symmetry_1
_geom_angle_site_symmetry_3
O11 Cu1 O7 171.0(2) . .
O11 Cu1 O9 87.9(3) . .
O7 Cu1 O9 90.3(3) . .
O11 Cu1 O5 91.3(3) . .
O7 Cu1 O5 88.6(3) . .
O9 Cu1 O5 167.3(3) . .
O11 Cu1 N1 94.6(2) . .
O7 Cu1 N1 94.3(2) . .
O9 Cu1 N1 99.3(3) . .
O5 Cu1 N1 93.5(3) . .
O11 Cu1 Cu2 84.77(18) . .
O7 Cu1 Cu2 86.31(17) . .
O9 Cu1 Cu2 84.75(18) . .
O5 Cu1 Cu2 82.51(18) . .
N1 Cu1 Cu2 175.9(2) . .
O6 Cu2 O8 89.8(3) . .
O6 Cu2 O10 170.7(3) . .
O8 Cu2 O10 89.8(3) . .
O6 Cu2 O12 88.6(3) . .
O8 Cu2 O12 165.7(3) . .
O10 Cu2 O12 89.5(3) . .
O6 Cu2 N4 96.3(3) . 1_446
O8 Cu2 N4 97.1(3) . 1_446
O10 Cu2 N4 93.0(3) . 1_446
O12 Cu2 N4 97.1(3) . 1_446
O6 Cu2 Cu1 85.80(18) . .
O8 Cu2 Cu1 82.11(18) . .
O10 Cu2 Cu1 84.92(19) . .
O12 Cu2 Cu1 83.63(18) . .
N4 Cu2 Cu1 177.82(19) 1_446 .
C1 N1 C5 118.5(7) . .
C1 N1 Cu1 119.1(6) . .
C5 N1 Cu1 121.0(5) . .
N1 C1 C2 124.2(8) . .
N1 C1 H1 117.9 . .
C2 C1 H1 117.9 . .
C1 C2 C3 119.4(8) . .
C1 C2 H2 120.3 . .
C3 C2 H2 120.3 . .
C4 C3 C6 119.0(8) . .
C4 C3 C2 116.4(8) . .
C6 C3 C2 124.5(8) . .
C3 C4 C5 120.0(8) . .
C3 C4 H4 120.0 . .
C5 C4 H4 120.0 . .
N1 C5 C4 121.4(7) . .
N1 C5 H5 119.3 . .
C4 C5 H5 119.3 . .
C7 C6 C3 173.2(10) . .
C6 C7 C8 174.8(9) . .
C9 C8 C17 113.9(7) . .
C9 C8 C7 125.9(7) . .
C17 C8 C7 120.1(7) . .
C8 C9 C12 122.8(7) . .
C8 C9 C10 129.5(7) . .
C12 C9 C10 107.6(7) . .
O1 C10 N2 127.4(8) . .
O1 C10 C9 127.9(8) . .
N2 C10 C9 104.7(7) . .
C11 N2 C10 113.6(6) . .
C11 N2 C18 122.8(7) . .
C10 N2 C18 123.5(7) . .
O2 C11 N2 126.3(7) . .
O2 C11 C12 127.4(7) . .
N2 C11 C12 106.2(6) . .
C13 C12 C9 121.4(7) . .
C13 C12 C11 130.8(7) . .
C9 C12 C11 107.7(6) . .
C14 C13 C12 116.3(7) . .
C14 C13 C26 123.6(7) . .
C12 C13 C26 120.1(7) . .
C13 C14 C17 122.4(7) . .
C13 C14 C15 131.0(7) . .
C17 C14 C15 106.6(7) . .
O3 C15 N3 126.3(7) . .
O3 C15 C14 125.4(8) . .
N3 C15 C14 108.2(7) . .
C15 N3 C16 111.5(7) . .
C15 N3 C22 126.7(7) . .
C16 N3 C22 121.3(6) . .
O4 C16 N3 125.0(7) . .
O4 C16 C17 129.7(7) . .
N3 C16 C17 105.3(6) . .
C14 C17 C8 123.1(7) . .
C14 C17 C16 108.3(7) . .
C8 C17 C16 128.6(7) . .
N2 C18 C19 111.7(9) . .
N2 C18 C21 111.0(9) . .
C19 C18 C21 111.6(9) . .
N2 C18 H18 107.4 . .
C19 C18 H18 107.4 . .
C21 C18 H18 107.4 . .
C18 C19 C20 115.1(10) . .
C18 C19 H19A 108.5 . .
C20 C19 H19A 108.5 . .
C18 C19 H19B 108.5 . .
C20 C19 H19B 108.5 . .
H19A C19 H19B 107.5 . .
C19 C20 H20A 109.5 . .
C19 C20 H20B 109.5 . .
H20A C20 H20B 109.5 . .
C19 C20 H20C 109.5 . .
H20A C20 H20C 109.5 . .
H20B C20 H20C 109.5 . .
C18 C21 H21A 109.5 . .
C18 C21 H21B 109.5 . .
H21A C21 H21B 109.5 . .
C18 C21 H21C 109.5 . .
H21A C21 H21C 109.5 . .
H21B C21 H21C 109.5 . .
N3 C22 C23 112.3(7) . .
N3 C22 C25 110.9(7) . .
C23 C22 C25 113.7(7) . .
N3 C22 H22 106.5 . .
C23 C22 H22 106.5 . .
C25 C22 H22 106.5 . .
C22 C23 C24 113.9(9) . .
C22 C23 H23A 108.8 . .
C24 C23 H23A 108.8 . .
C22 C23 H23B 108.8 . .
C24 C23 H23B 108.8 . .
H23A C23 H23B 107.7 . .
C23 C24 H24A 109.5 . .
C23 C24 H24B 109.5 . .
H24A C24 H24B 109.5 . .
C23 C24 H24C 109.5 . .
H24A C24 H24C 109.5 . .
H24B C24 H24C 109.5 . .
C22 C25 H25A 109.5 . .
C22 C25 H25B 109.5 . .
H25A C25 H25B 109.5 . .
C22 C25 H25C 109.5 . .
H25A C25 H25C 109.5 . .
H25B C25 H25C 109.5 . .
C27 C26 C13 174.7(8) . .
C26 C27 C28 174.2(8) . .
C32 C28 C29 117.7(8) . .
C32 C28 C27 123.1(8) . .
C29 C28 C27 119.2(8) . .
C30 C29 C28 117.4(8) . .
C30 C29 H29 121.3 . .
C28 C29 H29 121.3 . .
N4 C30 C29 125.6(8) . .
N4 C30 H30 117.2 . .
C29 C30 H30 117.2 . .
C31 N4 C30 115.1(8) . .
C31 N4 Cu2 122.0(6) . 1_664
C30 N4 Cu2 122.8(6) . 1_664
N4 C31 C32 124.9(9) . .
N4 C31 H31 117.5 . .
C32 C31 H31 117.5 . .
C31 C32 C28 119.0(9) . .
C31 C32 H32 120.5 . .
C28 C32 H32 120.5 . .
C33 O5 Cu1 126.5(5) . .
O5 C33 O6 123.1(8) . .
O5 C33 C34 119.8(8) . .
O6 C33 C34 117.1(9) . .
C33 C34 H34A 109.5 . .
C33 C34 H34B 109.5 . .
H34A C34 H34B 109.5 . .
C33 C34 H34C 109.5 . .
H34A C34 H34C 109.5 . .
H34B C34 H34C 109.5 . .
C33 O6 Cu2 122.0(6) . .
C35 O7 Cu1 122.0(5) . .
O8 C35 O7 123.2(7) . .
O8 C35 C36 118.6(8) . .
O7 C35 C36 118.1(8) . .
C35 C36 H36A 109.5 . .
C35 C36 H36B 109.5 . .
H36A C36 H36B 109.5 . .
C35 C36 H36C 109.5 . .
H36A C36 H36C 109.5 . .
H36B C36 H36C 109.5 . .
C35 O8 Cu2 126.2(5) . .
C37 O9 Cu1 122.7(6) . .
O10 C37 O9 125.7(8) . .
O10 C37 C38 116.5(8) . .
O9 C37 C38 117.7(8) . .
C37 C38 H38A 109.5 . .
C37 C38 H38B 109.5 . .
H38A C38 H38B 109.5 . .
C37 C38 H38C 109.5 . .
H38A C38 H38C 109.5 . .
H38B C38 H38C 109.5 . .
C37 O10 Cu2 121.8(5) . .
C39 O11 Cu1 124.5(5) . .
O11 C39 O12 124.4(7) . .
O11 C39 C40 119.9(8) . .
O12 C39 C40 115.7(8) . .
C39 C40 H40A 109.5 . .
C39 C40 H40B 109.5 . .
H40A C40 H40B 109.5 . .
C39 C40 H40C 109.5 . .
H40A C40 H40C 109.5 . .
H40B C40 H40C 109.5 . .
C39 O12 Cu2 122.6(5) . .
O19 Cu3 O21 173.0(3) . .
O19 Cu3 O17 89.8(3) . .
O21 Cu3 O17 89.0(3) . .
O19 Cu3 O23 90.4(3) . .
O21 Cu3 O23 89.2(3) . .
O17 Cu3 O23 167.2(3) . .
O19 Cu3 N5 94.6(3) . .
O21 Cu3 N5 92.4(3) . .
O17 Cu3 N5 100.9(3) . .
O23 Cu3 N5 91.7(3) . .
O19 Cu3 Cu4 86.34(18) . .
O21 Cu3 Cu4 86.66(18) . .
O17 Cu3 Cu4 83.92(18) . .
O23 Cu3 Cu4 83.4(2) . .
N5 Cu3 Cu4 175.0(2) . .
O18 Cu4 O24 171.9(3) . .
O18 Cu4 O20 89.3(2) . .
O24 Cu4 O20 90.2(2) . .
O18 Cu4 O22 90.9(3) . .
O24 Cu4 O22 87.7(3) . .
O20 Cu4 O22 167.1(2) . .
O18 Cu4 N8 92.2(3) . 1_664
O24 Cu4 N8 96.0(3) . 1_664
O20 Cu4 N8 94.6(2) . 1_664
O22 Cu4 N8 98.2(2) . 1_664
O18 Cu4 Cu3 85.22(18) . .
O24 Cu4 Cu3 86.65(18) . .
O20 Cu4 Cu3 83.35(16) . .
O22 Cu4 Cu3 83.87(19) . .
N8 Cu4 Cu3 176.71(18) 1_664 .
C45 N5 C41 116.9(7) . .
C45 N5 Cu3 126.0(6) . .
C41 N5 Cu3 116.9(6) . .
N5 C41 C42 122.8(8) . .
N5 C41 H41 118.6 . .
C42 C41 H41 118.6 . .
C41 C42 C43 118.0(8) . .
C41 C42 H42 121.0 . .
C43 C42 H42 121.0 . .
C42 C43 C44 119.0(8) . .
C42 C43 C46 120.4(8) . .
C44 C43 C46 120.6(8) . .
C45 C44 C43 119.3(8) . .
C45 C44 H44 120.4 . .
C43 C44 H44 120.4 . .
N5 C45 C44 123.9(8) . .
N5 C45 H45 118.1 . .
C44 C45 H45 118.1 . .
C47 C46 C43 171.2(9) . .
C46 C47 C48 172.7(9) . .
C57 C48 C49 114.4(8) . .
C57 C48 C47 121.3(8) . .
C49 C48 C47 124.3(8) . .
C52 C49 C48 122.0(8) . .
C52 C49 C50 109.8(7) . .
C48 C49 C50 128.3(8) . .
O13 C50 N6 124.2(8) . .
O13 C50 C49 129.6(8) . .
N6 C50 C49 106.1(7) . .
C50 N6 C51 111.4(7) . .
C50 N6 C58 123.5(7) . .
C51 N6 C58 125.0(7) . .
O14 C51 N6 125.8(8) . .
O14 C51 C52 129.3(8) . .
N6 C51 C52 104.8(7) . .
C49 C52 C53 125.3(8) . .
C49 C52 C51 107.8(7) . .
C53 C52 C51 126.8(7) . .
C52 C53 C66 124.1(7) . .
C52 C53 C54 111.4(7) . .
C66 C53 C54 124.5(7) . .
C57 C54 C53 123.2(8) . .
C57 C54 C55 110.7(7) . .
C53 C54 C55 126.1(8) . .
O15 C55 N7 126.4(8) . .
O15 C55 C54 130.1(8) . .
N7 C55 C54 103.5(8) . .
C56 N7 C55 112.2(7) . .
C56 N7 C62 123.6(8) . .
C55 N7 C62 124.0(8) . .
O16 C56 N7 125.3(8) . .
O16 C56 C57 128.0(9) . .
N7 C56 C57 106.7(7) . .
C54 C57 C48 123.8(8) . .
C54 C57 C56 106.8(8) . .
C48 C57 C56 129.4(8) . .
C61 C58 N6 109.2(8) . .
C61 C58 C59 117.7(8) . .
N6 C58 C59 107.7(8) . .
C61 C58 H58 107.3 . .
N6 C58 H58 107.3 . .
C59 C58 H58 107.3 . .
C60 C59 C58 112.6(8) . .
C60 C59 H59A 109.1 . .
C58 C59 H59A 109.1 . .
C60 C59 H59B 109.1 . .
C58 C59 H59B 109.1 . .
H59A C59 H59B 107.8 . .
C59 C60 H60A 109.5 . .
C59 C60 H60B 109.5 . .
H60A C60 H60B 109.5 . .
C59 C60 H60C 109.5 . .
H60A C60 H60C 109.5 . .
H60B C60 H60C 109.5 . .
C58 C61 H61A 109.5 . .
C58 C61 H61B 109.5 . .
H61A C61 H61B 109.5 . .
C58 C61 H61C 109.5 . .
H61A C61 H61C 109.5 . .
H61B C61 H61C 109.5 . .
N7 C62 C63 108.4(10) . .
N7 C62 C65 114.6(11) . .
C63 C62 C65 115.1(13) . .
N7 C62 H62 106.0 . .
C63 C62 H62 106.0 . .
C65 C62 H62 106.0 . .
C62 C63 C64 117.2(13) . .
C62 C63 H63A 108.0 . .
C64 C63 H63A 108.0 . .
C62 C63 H63B 108.0 . .
C64 C63 H63B 108.0 . .
H63A C63 H63B 107.2 . .
C63 C64 H64A 109.5 . .
C63 C64 H64B 109.5 . .
H64A C64 H64B 109.5 . .
C63 C64 H64C 109.5 . .
H64A C64 H64C 109.5 . .
H64B C64 H64C 109.5 . .
C62 C65 H65A 109.5 . .
C62 C65 H65B 109.5 . .
H65A C65 H65B 109.5 . .
C62 C65 H65C 109.5 . .
H65A C65 H65C 109.5 . .
H65B C65 H65C 109.5 . .
C67 C66 C53 176.2(9) . .
C66 C67 C68 172.9(8) . .
C72 C68 C69 118.6(8) . .
C72 C68 C67 119.3(7) . .
C69 C68 C67 122.1(8) . .
C70 C69 C68 118.2(8) . .
C70 C69 H69 120.9 . .
C68 C69 H69 120.9 . .
N8 C70 C69 123.3(8) . .
N8 C70 H70 118.3 . .
C69 C70 H70 118.3 . .
C70 N8 C71 119.8(7) . .
C70 N8 Cu4 120.5(6) . 1_446
C71 N8 Cu4 119.2(5) . 1_446
N8 C71 C72 119.7(8) . .
N8 C71 H71 120.1 . .
C72 C71 H71 120.1 . .
C68 C72 C71 120.4(8) . .
C68 C72 H72 119.8 . .
C71 C72 H72 119.8 . .
C73 O17 Cu3 123.3(6) . .
O17 C73 O18 124.1(8) . .
O17 C73 C74 118.8(8) . .
O18 C73 C74 117.1(7) . .
C73 C74 H74A 109.5 . .
C73 C74 H74B 109.5 . .
H74A C74 H74B 109.5 . .
C73 C74 H74C 109.5 . .
H74A C74 H74C 109.5 . .
H74B C74 H74C 109.5 . .
C73 O18 Cu4 123.5(5) . .
C75 O19 Cu3 121.7(5) . .
O19 C75 O20 124.8(7) . .
O19 C75 C76 116.4(7) . .
O20 C75 C76 118.8(8) . .
C75 C76 H76A 109.5 . .
C75 C76 H76B 109.5 . .
H76A C76 H76B 109.5 . .
C75 C76 H76C 109.5 . .
H76A C76 H76C 109.5 . .
H76B C76 H76C 109.5 . .
C75 O20 Cu4 123.7(5) . .
C77 O21 Cu3 120.9(6) . .
O21 C77 O22 126.6(7) . .
O21 C77 C78 119.5(8) . .
O22 C77 C78 113.9(8) . .
C77 C78 H78A 109.5 . .
C77 C78 H78B 109.5 . .
H78A C78 H78B 109.5 . .
C77 C78 H78C 109.5 . .
H78A C78 H78C 109.5 . .
H78B C78 H78C 109.5 . .
C77 O22 Cu4 121.9(5) . .
C79 O23 Cu3 122.4(6) . .
O23 C79 O24 127.7(9) . .
O23 C79 C80 115.2(9) . .
O24 C79 C80 117.1(10) . .
C79 C80 H80A 109.5 . .
C79 C80 H80B 109.5 . .
H80A C80 H80B 109.5 . .
C79 C80 H80C 109.5 . .
H80A C80 H80C 109.5 . .
H80B C80 H80C 109.5 . .
C79 O24 Cu4 119.9(6) . .
Cl1 C81 Cl3 110.9(6) . .
Cl1 C81 Cl2 110.8(5) . .
Cl3 C81 Cl2 109.8(6) . .
Cl1 C81 H81 108.4 . .
Cl3 C81 H81 108.4 . .
Cl2 C81 H81 108.4 . .
Cl4 C82 Cl5 111.2(6) . .
Cl4 C82 Cl6 111.1(6) . .
Cl5 C82 Cl6 106.6(6) . .
Cl4 C82 H82 109.3 . .
Cl5 C82 H82 109.3 . .
Cl6 C82 H82 109.3 . .
Cl8 C83 Cl9 110.9(6) . .
Cl8 C83 Cl7 109.9(6) . .
Cl9 C83 Cl7 109.8(6) . .
Cl8 C83 H83 108.7 . .
Cl9 C83 H83 108.7 . .
Cl7 C83 H83 108.7 . .
Cl10 C84 Cl11 109.8(5) . .
Cl10 C84 Cl12 111.8(6) . .
Cl11 C84 Cl12 109.5(6) . .
Cl10 C84 H84 108.6 . .
Cl11 C84 H84 108.6 . .
Cl12 C84 H84 108.6 . .
Cl13 C85 Cl15 112.6(7) . .
Cl13 C85 Cl14 111.2(6) . .
Cl15 C85 Cl14 112.2(7) . .
Cl13 C85 H85 106.8 . .
Cl15 C85 H85 106.8 . .
Cl14 C85 H85 106.8 . .
Cl18 C86 Cl16 111.8(7) . .
Cl18 C86 Cl17 106.8(7) . .
Cl16 C86 Cl17 108.4(7) . .
Cl18 C86 H86 109.9 . .
Cl16 C86 H86 109.9 . .
Cl17 C86 H86 109.9 . .
Cl21 C87 Cl19 112.7(6) . .
Cl21 C87 Cl20 109.7(6) . .
Cl19 C87 Cl20 109.6(6) . .
Cl21 C87 H87 108.2 . .
Cl19 C87 H87 108.2 . .
Cl20 C87 H87 108.2 . .
Cl24 C88 Cl22 114.4(10) . .
Cl24 C88 Cl23 112.2(7) . .
Cl22 C88 Cl23 105.5(7) . .
Cl24 C88 H88 108.2 . .
Cl22 C88 H88 108.2 . .
Cl23 C88 H88 108.2 . .

loop_
_geom_bond_atom_site_label_1
_geom_bond_atom_site_label_2
_geom_bond_distance
_geom_bond_site_symmetry_2
Cu1 O11 1.949(6) .
Cu1 O7 1.953(5) .
Cu1 O9 1.957(6) .
Cu1 O5 1.967(6) .
Cu1 N1 2.186(7) .
Cu1 Cu2 2.6108(12) .
Cu2 O6 1.963(6) .
Cu2 O8 1.971(6) .
Cu2 O10 1.975(6) .
Cu2 O12 2.006(6) .
Cu2 N4 2.168(7) 1_446
N1 C1 1.315(10) .
N1 C5 1.328(11) .
C1 C2 1.376(12) .
C1 H1 0.9500 .
C2 C3 1.398(12) .
C2 H2 0.9500 .
C3 C4 1.392(11) .
C3 C6 1.394(12) .
C4 C5 1.416(11) .
C4 H4 0.9500 .
C5 H5 0.9500 .
C6 C7 1.203(12) .
C7 C8 1.417(12) .
C8 C9 1.392(11) .
C8 C17 1.416(10) .
C9 C12 1.417(10) .
C9 C10 1.498(11) .
C10 O1 1.184(10) .
C10 N2 1.416(10) .
N2 C11 1.364(10) .
N2 C18 1.472(10) .
C11 O2 1.211(10) .
C11 C12 1.494(10) .
C12 C13 1.401(10) .
C13 C14 1.367(10) .
C13 C26 1.452(11) .
C14 C17 1.394(11) .
C14 C15 1.478(11) .
C15 O3 1.230(9) .
C15 N3 1.370(10) .
N3 C16 1.396(11) .
N3 C22 1.480(10) .
C16 O4 1.203(10) .
C16 C17 1.502(10) .
C18 C19 1.493(14) .
C18 C21 1.531(16) .
C18 H18 1.0000 .
C19 C20 1.56(2) .
C19 H19A 0.9900 .
C19 H19B 0.9900 .
C20 H20A 0.9800 .
C20 H20B 0.9800 .
C20 H20C 0.9800 .
C21 H21A 0.9800 .
C21 H21B 0.9800 .
C21 H21C 0.9800 .
C22 C23 1.503(12) .
C22 C25 1.527(12) .
C22 H22 1.0000 .
C23 C24 1.520(13) .
C23 H23A 0.9900 .
C23 H23B 0.9900 .
C24 H24A 0.9800 .
C24 H24B 0.9800 .
C24 H24C 0.9800 .
C25 H25A 0.9800 .
C25 H25B 0.9800 .
C25 H25C 0.9800 .
C26 C27 1.180(11) .
C27 C28 1.444(11) .
C28 C32 1.379(13) .
C28 C29 1.406(12) .
C29 C30 1.357(12) .
C29 H29 0.9500 .
C30 N4 1.344(11) .
C30 H30 0.9500 .
N4 C31 1.315(11) .
N4 Cu2 2.168(7) 1_664
C31 C32 1.367(14) .
C31 H31 0.9500 .
C32 H32 0.9500 .
O5 C33 1.242(10) .
C33 O6 1.273(10) .
C33 C34 1.518(12) .
C34 H34A 0.9800 .
C34 H34B 0.9800 .
C34 H34C 0.9800 .
O7 C35 1.262(10) .
C35 O8 1.254(10) .
C35 C36 1.476(10) .
C36 H36A 0.9800 .
C36 H36B 0.9800 .
C36 H36C 0.9800 .
O9 C37 1.274(10) .
C37 O10 1.263(10) .
C37 C38 1.537(11) .
C38 H38A 0.9800 .
C38 H38B 0.9800 .
C38 H38C 0.9800 .
O11 C39 1.244(10) .
C39 O12 1.255(10) .
C39 C40 1.504(10) .
C40 H40A 0.9800 .
C40 H40B 0.9800 .
C40 H40C 0.9800 .
Cu3 O19 1.958(6) .
Cu3 O21 1.967(6) .
Cu3 O17 1.989(6) .
Cu3 O23 1.990(6) .
Cu3 N5 2.146(7) .
Cu3 Cu4 2.5912(13) .
Cu4 O18 1.945(6) .
Cu4 O24 1.963(6) .
Cu4 O20 1.979(6) .
Cu4 O22 1.996(6) .
Cu4 N8 2.190(7) 1_664
N5 C45 1.341(11) .
N5 C41 1.370(11) .
C41 C42 1.383(13) .
C41 H41 0.9500 .
C42 C43 1.389(12) .
C42 H42 0.9500 .
C43 C44 1.392(11) .
C43 C46 1.440(11) .
C44 C45 1.350(12) .
C44 H44 0.9500 .
C45 H45 0.9500 .
C46 C47 1.188(11) .
C47 C48 1.452(12) .
C48 C57 1.374(12) .
C48 C49 1.406(11) .
C49 C52 1.367(11) .
C49 C50 1.486(12) .
C50 O13 1.233(11) .
C50 N6 1.384(11) .
N6 C51 1.437(11) .
N6 C58 1.517(11) .
C51 O14 1.205(10) .
C51 C52 1.507(11) .
C52 C53 1.400(11) .
C53 C66 1.401(11) .
C53 C54 1.433(10) .
C54 C57 1.372(12) .
C54 C55 1.505(12) .
C55 O15 1.173(11) .
C55 N7 1.425(11) .
N7 C56 1.395(12) .
N7 C62 1.473(13) .
C56 O16 1.212(10) .
C56 C57 1.502(12) .
C58 C61 1.508(13) .
C58 C59 1.524(14) .
C58 H58 1.0000 .
C59 C60 1.424(14) .
C59 H59A 0.9900 .
C59 H59B 0.9900 .
C60 H60A 0.9800 .
C60 H60B 0.9800 .
C60 H60C 0.9800 .
C61 H61A 0.9800 .
C61 H61B 0.9800 .
C61 H61C 0.9800 .
C62 C63 1.509(15) .
C62 C65 1.543(15) .
C62 H62 1.0000 .
C63 C64 1.516(17) .
C63 H63A 0.9900 .
C63 H63B 0.9900 .
C64 H64A 0.9800 .
C64 H64B 0.9800 .
C64 H64C 0.9800 .
C65 H65A 0.9800 .
C65 H65B 0.9800 .
C65 H65C 0.9800 .
C66 C67 1.192(11) .
C67 C68 1.445(11) .
C68 C72 1.364(12) .
C68 C69 1.384(11) .
C69 C70 1.382(12) .
C69 H69 0.9500 .
C70 N8 1.318(10) .
C70 H70 0.9500 .
N8 C71 1.332(11) .
N8 Cu4 2.190(7) 1_446
C71 C72 1.412(12) .
C71 H71 0.9500 .
C72 H72 0.9500 .
O17 C73 1.245(10) .
C73 O18 1.267(10) .
C73 C74 1.475(12) .
C74 H74A 0.9800 .
C74 H74B 0.9800 .
C74 H74C 0.9800 .
O19 C75 1.254(10) .
C75 O20 1.270(9) .
C75 C76 1.490(11) .
C76 H76A 0.9800 .
C76 H76B 0.9800 .
C76 H76C 0.9800 .
O21 C77 1.252(11) .
C77 O22 1.281(10) .
C77 C78 1.523(11) .
C78 H78A 0.9800 .
C78 H78B 0.9800 .
C78 H78C 0.9800 .
O23 C79 1.250(12) .
C79 O24 1.253(11) .
C79 C80 1.513(13) .
C80 H80A 0.9800 .
C80 H80B 0.9800 .
C80 H80C 0.9800 .
C81 Cl1 1.732(9) .
C81 Cl3 1.757(11) .
C81 Cl2 1.766(10) .
C81 H81 1.0000 .
C82 Cl4 1.712(10) .
C82 Cl5 1.767(11) .
C82 Cl6 1.795(11) .
C82 H82 1.0000 .
C83 Cl8 1.742(13) .
C83 Cl9 1.767(11) .
C83 Cl7 1.776(10) .
C83 H83 1.0000 .
C84 Cl10 1.718(10) .
C84 Cl11 1.763(10) .
C84 Cl12 1.787(11) .
C84 H84 1.0000 .
C85 Cl13 1.731(11) .
C85 Cl15 1.732(12) .
C85 Cl14 1.754(13) .
C85 H85 1.0000 .
C86 Cl18 1.722(11) .
C86 Cl16 1.725(12) .
C86 Cl17 1.757(12) .
C86 H86 1.0000 .
C87 Cl21 1.720(10) .
C87 Cl19 1.739(11) .
C87 Cl20 1.786(12) .
C87 H87 1.0000 .
C88 Cl24 1.635(14) .
C88 Cl22 1.722(14) .
C88 Cl23 1.828(13) .
C88 H88 1.0000 .
